data_4320835
loop_
_publ_author_name
'Haiyang He'
'Arthur E. Martell'
'Ramunas J. Motekaitis'
'Joseph H. Reibenspies'

_publ_section_title
;
 Interactions between Divalent Metal Ions and an Octacoordinate
 Macrocyclic Ligand
;
_journal_name_full 'Inorganic Chemistry'
_journal_page_first 1586
_journal_page_last 1592
_journal_paper_doi 10.1021/ic9911264
_journal_volume 39
_journal_year 2000
_chemical_formula_sum 'C32 H47 Br0.05 Cd Cl1.95 N6 O8 Zn'
_chemical_formula_weight 894.65
_chemical_name_systematic
;
    
 ?
    
;
_space_group_IT_number 15
_symmetry_cell_setting monoclinic
_symmetry_space_group_name_Hall '-C 2yc'
_symmetry_space_group_name_H-M 'C 1 2/c 1'
_atom_sites_solution_hydrogens geom
_atom_sites_solution_primary direct
_atom_sites_solution_secondary difmap
_audit_creation_method SHELXL-97
_cell_angle_alpha 90.00
_cell_angle_beta 99.28(2)
_cell_angle_gamma 90.00
_cell_formula_units_Z 8
_cell_length_a 16.234(5)
_cell_length_b 15.976(9)
_cell_length_c 29.829(11)
_cell_measurement_temperature 293(2)
_cell_volume 7635(6)
_computing_cell_refinement 'XSCANS (SIEMENS, 1995)'
_computing_data_collection 'XSCANS (SIEMENS, 1995)'
_computing_molecular_graphics 'XP (SIEMENS, 1990)'
_computing_publication_material 'CIFTAB (Sheldrick, 1993)'
_computing_structure_refinement 'SHELXL-97 (Sheldrick, 1997)'
_computing_structure_solution 'SHELXS-97 (Sheldrick, 1990)'
_diffrn_ambient_temperature 293(2)
_diffrn_measured_fraction_theta_full 0.954
_diffrn_measured_fraction_theta_max 0.954
_diffrn_measurement_device 'Siemens P4'
_diffrn_measurement_method \w
_diffrn_radiation_monochromator graphite
_diffrn_radiation_source 'normal-focus sealed tube'
_diffrn_radiation_type MoK\a
_diffrn_radiation_wavelength 0.71073
_diffrn_reflns_av_R_equivalents 0.1237
_diffrn_reflns_av_sigmaI/netI 0.3218
_diffrn_reflns_limit_h_max 19
_diffrn_reflns_limit_h_min 0
_diffrn_reflns_limit_k_max 18
_diffrn_reflns_limit_k_min 0
_diffrn_reflns_limit_l_max 34
_diffrn_reflns_limit_l_min -35
_diffrn_reflns_number 6694
_diffrn_reflns_theta_full 25.04
_diffrn_reflns_theta_max 25.04
_diffrn_reflns_theta_min 2.54
_diffrn_standards_decay_% <1
_diffrn_standards_number 3
_exptl_absorpt_coefficient_mu 1.429
_exptl_crystal_density_diffrn 1.557
_exptl_crystal_density_method 'not measured'
_exptl_crystal_F_000 3663
_refine_diff_density_max 0.924
_refine_diff_density_min -1.438
_refine_diff_density_rms 0.171
_refine_ls_extinction_method none
_refine_ls_goodness_of_fit_ref 0.998
_refine_ls_hydrogen_treatment riding
_refine_ls_matrix_type full
_refine_ls_number_parameters 426
_refine_ls_number_reflns 6456
_refine_ls_number_restraints 180
_refine_ls_restrained_S_all 0.993
_refine_ls_R_factor_all 0.2686
_refine_ls_R_factor_gt 0.0972
_refine_ls_shift/su_max 0.005
_refine_ls_shift/su_mean 0.001
_refine_ls_structure_factor_coef Fsqd
_refine_ls_weighting_details 'calc w=1/[\s^2^(Fo^2^)+(0.0050P)^2^+0.0000P] where P=(Fo^2^+2Fc^2^)/3'
_refine_ls_weighting_scheme calc
_refine_ls_wR_factor_gt 0.1522
_refine_ls_wR_factor_ref 0.1865
_reflns_number_gt 2519
_reflns_number_total 6456
_reflns_threshold_expression >2sigma(I)
_cod_data_source_file ic9911264_2.cif
_cod_data_source_block am98
_cod_depositor_comments
;
The following automatic conversions were performed:

'_symmetry_cell_setting' value 'Monoclinic' changed to 'monoclinic'
according to the built-in table from CIF Core dictionary named
'cif_core.dic' version 2.4.1 from 2010-06-29.

Automatic conversion script
Id: cif_fix_values 1646 2011-03-28 12:23:43Z adriana 
;
_cod_original_sg_symbol_H-M 'C 1 2/c 1 '
_cod_database_code 4320835

loop_
_symmetry_equiv_pos_as_xyz
'x, y, z'
'-x, y, -z+1/2'
'x+1/2, y+1/2, z'
'-x+1/2, y+1/2, -z+1/2'
'-x, -y, -z'
'x, -y, z-1/2'
'-x+1/2, -y+1/2, -z'
'x+1/2, -y+1/2, z-1/2'

loop_
_atom_site_label
_atom_site_type_symbol
_atom_site_fract_x
_atom_site_fract_y
_atom_site_fract_z
_atom_site_U_iso_or_equiv
_atom_site_adp_type
_atom_site_occupancy
_atom_site_symmetry_multiplicity
_atom_site_calc_flag
_atom_site_refinement_flags
_atom_site_disorder_assembly
_atom_site_disorder_group
Cd1 Cd 0.13022(6) 0.38293(6) 0.35452(3) 0.0303(3) Uani 1 1 d . . .
Zn1 Zn 0.36910(9) 0.41232(10) 0.37803(5) 0.0326(4) Uani 1 1 d . . .
Cl1 Cl 0.1782(2) 0.2819(2) 0.42215(11) 0.0324(10) Uani 0.951(4) 1 d P A 1
Br1 Br 0.1257(14) 0.2040(15) 0.4029(7) 0.018(9) Uiso 0.049(4) 1 d P A 2
Cl2 Cl -0.0085(2) 0.3044(2) 0.33181(11) 0.0466(10) Uani 1 1 d . A .
O1W O 1.0000 0.1854(9) 0.2500 0.071(5) Uiso 1 2 d S . .
H1WA H 0.9506 0.1767 0.2549 0.106 Uiso 0.50 1 d PR . .
O2W O 0.5000 0.5216(11) 0.2500 0.104(6) Uiso 1 2 d S . .
H2WB H 0.5345 0.5469 0.2699 0.156 Uiso 0.50 1 d PR . .
O3W O 0.9904(7) 0.2483(7) 0.4326(3) 0.082(4) Uiso 1 1 d . . .
H3WA H 0.9455 0.2747 0.4340 0.124 Uiso 1 1 d R . .
H3WB H 0.9789 0.2006 0.4205 0.124 Uiso 1 1 d R . .
O4W O 0.4132(8) 0.0491(8) 0.4635(4) 0.101(4) Uiso 1 1 d . . .
H4WA H 0.3894 0.0228 0.4826 0.152 Uiso 1 1 d R . .
H4WB H 0.4242 0.0153 0.4432 0.152 Uiso 1 1 d R . .
O5W O 0.0422(10) 0.6132(10) 0.5158(5) 0.154(6) Uiso 1 1 d . . .
H5WA H -0.0073 0.6030 0.5202 0.231 Uiso 1 1 d R . .
H5WB H 0.0763 0.6026 0.5399 0.231 Uiso 1 1 d R . .
O6W O 0.2722(6) 0.1332(7) 0.4787(3) 0.068(3) Uiso 1 1 d . . .
H6WA H 0.2370 0.1194 0.4956 0.102 Uiso 1 1 d R . .
H6WB H 0.2847 0.0906 0.4641 0.102 Uiso 1 1 d R . .
O7W O 0.5889(10) 0.3773(11) 0.2503(5) 0.167(6) Uiso 1 1 d . . .
H7WA H 0.6095 0.3283 0.2528 0.250 Uiso 1 1 d R . .
H7WB H 0.5802 0.3915 0.2224 0.250 Uiso 1 1 d R . .
O1 O 0.3535(5) 0.3394(5) 0.3243(2) 0.032(2) Uani 1 1 d . A .
O2 O 0.2577(5) 0.4608(5) 0.3767(2) 0.033(2) Uani 1 1 d . A .
N1 N 0.3795(6) 0.3020(8) 0.4250(3) 0.044(3) Uani 1 1 d . A .
H1A H 0.3288 0.2857 0.4313 0.053 Uiso 1 1 calc R . .
N2 N 0.4727(7) 0.4446(7) 0.4241(4) 0.042(3) Uani 1 1 d . A .
N3 N 0.4189(7) 0.5158(7) 0.3437(3) 0.039(3) Uani 1 1 d . A .
H3B H 0.4421 0.4951 0.3202 0.047 Uiso 1 1 calc R . .
N4 N 0.0869(6) 0.4818(6) 0.4071(3) 0.028(3) Uani 1 1 d . A .
H4A H 0.0545 0.4529 0.4239 0.034 Uiso 1 1 calc R . .
N5 N 0.0850(6) 0.5044(6) 0.3140(3) 0.026(3) Uani 1 1 d . A .
N6 N 0.1840(6) 0.3771(7) 0.2849(3) 0.037(3) Uani 1 1 d . A .
H6A H 0.2355 0.4005 0.2925 0.045 Uiso 1 1 calc R . .
C1 C 0.3158(9) 0.2638(9) 0.3279(4) 0.037(2) Uani 1 1 d U . .
C2 C 0.3493(8) 0.2051(9) 0.3626(4) 0.037(2) Uani 1 1 d U A .
C3 C 0.3128(8) 0.1305(9) 0.3650(4) 0.039(2) Uani 1 1 d U . .
H3A H 0.3333 0.0950 0.3889 0.047 Uiso 1 1 calc R A .
C4 C 0.2465(8) 0.1037(9) 0.3339(4) 0.040(2) Uani 1 1 d U A .
C5 C 0.2124(8) 0.1626(8) 0.3010(4) 0.037(2) Uani 1 1 d U . .
H5A H 0.1657 0.1470 0.2804 0.044 Uiso 1 1 calc R A .
C6 C 0.2432(8) 0.2399(8) 0.2977(4) 0.036(2) Uani 1 1 d U A .
C7 C 0.2087(9) 0.0175(8) 0.3356(4) 0.049(3) Uani 1 1 d U . .
H7A H 0.1634 0.0112 0.3108 0.073 Uiso 1 1 calc R A .
H7B H 0.1881 0.0107 0.3638 0.073 Uiso 1 1 calc R . .
H7C H 0.2504 -0.0242 0.3333 0.073 Uiso 1 1 calc R . .
C8 C 0.4173(8) 0.2383(8) 0.4006(4) 0.037(3) Uani 1 1 d U . .
H8A H 0.4386 0.1932 0.4210 0.045 Uiso 1 1 calc R A .
H8B H 0.4633 0.2619 0.3877 0.045 Uiso 1 1 calc R . .
C9 C 0.4383(8) 0.3263(9) 0.4675(4) 0.042(3) Uani 1 1 d U . .
H9A H 0.4702 0.2774 0.4792 0.050 Uiso 1 1 calc R A .
H9B H 0.4059 0.3445 0.4903 0.050 Uiso 1 1 calc R . .
C10 C 0.4984(8) 0.3957(10) 0.4596(4) 0.042(2) Uani 1 1 d U A .
C11 C 0.5744(8) 0.4072(9) 0.4876(4) 0.046(2) Uani 1 1 d U . .
H11A H 0.5923 0.3726 0.5124 0.055 Uiso 1 1 calc R A .
C12 C 0.6207(9) 0.4718(9) 0.4768(4) 0.046(2) Uani 1 1 d U A .
H12A H 0.6731 0.4803 0.4940 0.055 Uiso 1 1 calc R . .
C13 C 0.5948(8) 0.5256(9) 0.4417(4) 0.041(2) Uani 1 1 d U . .
H13A H 0.6255 0.5727 0.4364 0.050 Uiso 1 1 calc R A .
C14 C 0.5220(9) 0.5062(9) 0.4152(4) 0.040(2) Uani 1 1 d U A .
C15 C 0.4836(8) 0.5592(9) 0.3748(4) 0.045(3) Uani 1 1 d U . .
H15A H 0.4597 0.6092 0.3859 0.054 Uiso 1 1 calc R A .
H15B H 0.5274 0.5766 0.3582 0.054 Uiso 1 1 calc R . .
C16 C 0.3490(8) 0.5736(8) 0.3250(4) 0.037(3) Uani 1 1 d U . .
H16A H 0.3720 0.6221 0.3119 0.045 Uiso 1 1 calc R A .
H16B H 0.3123 0.5451 0.3009 0.045 Uiso 1 1 calc R . .
C17 C 0.2553(8) 0.5458(8) 0.3843(4) 0.034(2) Uani 1 1 d U . .
C18 C 0.2991(8) 0.6021(8) 0.3600(4) 0.037(2) Uani 1 1 d U A .
C19 C 0.2936(9) 0.6865(9) 0.3705(5) 0.044(2) Uani 1 1 d U . .
H19A H 0.3219 0.7254 0.3553 0.053 Uiso 1 1 calc R A .
C20 C 0.2486(9) 0.7140(9) 0.4019(5) 0.049(2) Uani 1 1 d U A .
C21 C 0.2088(9) 0.6615(9) 0.4258(5) 0.044(2) Uani 1 1 d U . .
H21A H 0.1817 0.6817 0.4487 0.053 Uiso 1 1 calc R A .
C22 C 0.2081(8) 0.5759(8) 0.4161(4) 0.036(2) Uani 1 1 d U A .
C23 C 0.2433(11) 0.8078(9) 0.4124(5) 0.073(4) Uani 1 1 d U . .
H23A H 0.2757 0.8390 0.3940 0.109 Uiso 1 1 calc R A .
H23B H 0.2647 0.8175 0.4439 0.109 Uiso 1 1 calc R . .
H23C H 0.1861 0.8257 0.4060 0.109 Uiso 1 1 calc R . .
C24 C 0.1554(8) 0.5143(8) 0.4383(4) 0.034(3) Uani 1 1 d U . .
H24A H 0.1904 0.4682 0.4511 0.041 Uiso 1 1 calc R A .
H24B H 0.1341 0.5421 0.4630 0.041 Uiso 1 1 calc R . .
C25 C 0.0322(8) 0.5441(9) 0.3809(4) 0.045(3) Uani 1 1 d U . .
H25A H 0.0294 0.5937 0.3993 0.053 Uiso 1 1 calc R A .
H25B H -0.0238 0.5214 0.3734 0.053 Uiso 1 1 calc R . .
C26 C 0.0640(8) 0.5679(9) 0.3376(4) 0.041(2) Uani 1 1 d U A .
C27 C 0.0670(8) 0.6508(9) 0.3216(4) 0.041(2) Uani 1 1 d U . .
H27A H 0.0504 0.6956 0.3379 0.049 Uiso 1 1 calc R A .
C28 C 0.0960(8) 0.6634(9) 0.2801(4) 0.044(2) Uani 1 1 d U A .
H28A H 0.0975 0.7167 0.2677 0.052 Uiso 1 1 calc R . .
C29 C 0.1223(8) 0.5940(8) 0.2582(4) 0.038(2) Uani 1 1 d U . .
H29A H 0.1432 0.6009 0.2311 0.045 Uiso 1 1 calc R A .
C30 C 0.1178(8) 0.5188(9) 0.2752(4) 0.037(2) Uani 1 1 d U A .
C31 C 0.1400(9) 0.4394(8) 0.2520(4) 0.039(3) Uani 1 1 d U . .
H31A H 0.0893 0.4143 0.2359 0.047 Uiso 1 1 calc R A .
H31B H 0.1754 0.4535 0.2299 0.047 Uiso 1 1 calc R . .
C32 C 0.2018(8) 0.3024(8) 0.2630(4) 0.036(3) Uani 1 1 d U . .
H32A H 0.2386 0.3144 0.2412 0.044 Uiso 1 1 calc R A .
H32B H 0.1506 0.2788 0.2468 0.044 Uiso 1 1 calc R . .

loop_
_atom_site_aniso_label
_atom_site_aniso_U_11
_atom_site_aniso_U_22
_atom_site_aniso_U_33
_atom_site_aniso_U_23
_atom_site_aniso_U_13
_atom_site_aniso_U_12
Cd1 0.0323(6) 0.0289(6) 0.0302(5) 0.0045(5) 0.0069(4) 0.0045(6)
Zn1 0.0296(9) 0.0353(10) 0.0324(9) -0.0059(7) 0.0036(7) 0.0066(8)
Cl1 0.032(2) 0.035(2) 0.0304(19) 0.0069(16) 0.0053(16) 0.0078(18)
Cl2 0.042(2) 0.047(2) 0.044(2) 0.0178(18) -0.0118(17) -0.014(2)
O1 0.046(6) 0.030(5) 0.020(5) -0.005(4) 0.011(4) -0.002(5)
O2 0.031(5) 0.036(6) 0.030(5) -0.008(4) -0.005(4) 0.003(5)
N1 0.021(6) 0.097(10) 0.013(5) -0.018(6) -0.001(5) 0.029(7)
N2 0.031(7) 0.050(8) 0.048(7) -0.001(6) 0.018(6) 0.014(6)
N3 0.041(7) 0.049(8) 0.025(6) 0.013(6) -0.003(5) -0.002(6)
N4 0.026(6) 0.023(6) 0.040(6) 0.012(5) 0.021(5) 0.007(5)
N5 0.032(6) 0.027(6) 0.023(5) 0.013(5) 0.018(5) 0.018(5)
N6 0.029(6) 0.046(7) 0.038(6) -0.003(6) 0.010(5) 0.009(6)
C1 0.044(5) 0.034(4) 0.036(4) -0.008(4) 0.017(4) 0.005(4)
C2 0.045(4) 0.034(4) 0.036(4) -0.006(4) 0.019(4) 0.006(4)
C3 0.044(5) 0.037(5) 0.042(4) -0.006(4) 0.022(4) 0.011(4)
C4 0.042(5) 0.039(5) 0.045(4) -0.010(4) 0.021(4) 0.008(4)
C5 0.037(5) 0.037(5) 0.039(4) -0.008(4) 0.013(4) 0.007(4)
C6 0.040(4) 0.035(4) 0.034(4) -0.010(4) 0.013(4) 0.007(4)
C7 0.055(8) 0.037(7) 0.058(7) 0.003(6) 0.024(6) 0.013(7)
C8 0.045(6) 0.032(5) 0.037(5) 0.003(5) 0.014(5) 0.007(5)
C9 0.048(6) 0.055(7) 0.022(5) -0.006(5) 0.005(5) 0.012(5)
C10 0.045(5) 0.053(6) 0.027(4) -0.011(5) 0.002(4) 0.009(5)
C11 0.045(5) 0.053(6) 0.038(4) -0.011(4) 0.000(4) 0.007(5)
C12 0.040(5) 0.055(5) 0.042(5) -0.016(4) 0.003(4) 0.008(4)
C13 0.035(5) 0.054(5) 0.036(5) -0.018(4) 0.007(4) 0.008(5)
C14 0.030(5) 0.051(6) 0.041(5) -0.015(5) 0.007(4) 0.008(5)
C15 0.031(6) 0.053(7) 0.049(6) -0.014(5) 0.001(5) 0.005(5)
C16 0.041(5) 0.030(5) 0.040(5) 0.008(5) 0.006(5) 0.004(5)
C17 0.037(4) 0.029(4) 0.036(4) 0.006(4) 0.007(4) 0.004(4)
C18 0.039(4) 0.032(4) 0.042(4) 0.010(4) 0.010(4) 0.004(4)
C19 0.046(5) 0.035(5) 0.054(5) 0.006(4) 0.011(4) 0.003(4)
C20 0.051(5) 0.035(5) 0.062(5) -0.001(4) 0.009(4) 0.003(4)
C21 0.043(5) 0.035(5) 0.053(5) 0.001(4) 0.008(4) 0.005(4)
C22 0.038(4) 0.032(4) 0.039(4) 0.004(4) 0.008(4) 0.008(4)
C23 0.080(9) 0.046(8) 0.092(8) -0.007(7) 0.014(8) 0.018(8)
C24 0.037(5) 0.033(5) 0.034(5) 0.000(5) 0.010(5) 0.009(5)
C25 0.031(5) 0.063(7) 0.044(6) 0.011(5) 0.018(5) 0.020(5)
C26 0.029(5) 0.057(6) 0.039(5) 0.011(5) 0.016(4) 0.013(5)
C27 0.031(4) 0.052(5) 0.042(5) 0.006(4) 0.015(4) 0.009(4)
C28 0.034(5) 0.048(5) 0.050(5) 0.006(4) 0.012(4) 0.001(4)
C29 0.035(5) 0.037(5) 0.044(5) 0.005(4) 0.014(4) 0.003(4)
C30 0.036(5) 0.036(5) 0.041(5) 0.004(4) 0.015(4) 0.006(5)
C31 0.045(6) 0.038(6) 0.036(5) 0.003(5) 0.015(5) -0.002(5)
C32 0.042(6) 0.034(5) 0.034(5) -0.009(5) 0.010(5) 0.005(5)

loop_
_atom_type_symbol
_atom_type_description
_atom_type_scat_dispersion_real
_atom_type_scat_dispersion_imag
_atom_type_scat_source
C C 0.0033 0.0016 'International Tables Vol C Tables 4.2.6.8 and 6.1.1.4'
H H 0.0000 0.0000 'International Tables Vol C Tables 4.2.6.8 and 6.1.1.4'
N N 0.0061 0.0033 'International Tables Vol C Tables 4.2.6.8 and 6.1.1.4'
O O 0.0106 0.0060 'International Tables Vol C Tables 4.2.6.8 and 6.1.1.4'
Cl Cl 0.1484 0.1585 'International Tables Vol C Tables 4.2.6.8 and 6.1.1.4'
Zn Zn 0.2839 1.4301 'International Tables Vol C Tables 4.2.6.8 and 6.1.1.4'
Cd Cd -0.8075 1.2024 'International Tables Vol C Tables 4.2.6.8 and 6.1.1.4'
Br Br -0.2901 2.4595 'International Tables Vol C Tables 4.2.6.8 and 6.1.1.4'

loop_
_geom_angle_atom_site_label_1
_geom_angle_atom_site_label_2
_geom_angle_atom_site_label_3
_geom_angle
_geom_angle_site_symmetry_1
_geom_angle_site_symmetry_3
_geom_angle_publ_flag
N5 Cd1 N6 73.1(3) . . ?
N5 Cd1 N4 72.1(3) . . ?
N6 Cd1 N4 141.2(4) . . ?
N5 Cd1 O2 84.1(3) . . ?
N6 Cd1 O2 80.8(3) . . ?
N4 Cd1 O2 79.1(3) . . ?
N5 Cd1 Cl2 94.6(3) . . ?
N6 Cd1 Cl2 100.4(3) . . ?
N4 Cd1 Cl2 99.0(3) . . ?
O2 Cd1 Cl2 178.0(2) . . ?
N5 Cd1 Cl1 160.8(2) . . ?
N6 Cd1 Cl1 123.1(3) . . ?
N4 Cd1 Cl1 89.1(2) . . ?
O2 Cd1 Cl1 88.3(2) . . ?
Cl2 Cd1 Cl1 92.36(11) . . ?
O2 Zn1 O1 102.7(3) . . ?
O2 Zn1 N2 124.5(4) . . ?
O1 Zn1 N2 132.6(4) . . ?
O2 Zn1 N3 95.9(4) . . ?
O1 Zn1 N3 94.3(4) . . ?
N2 Zn1 N3 78.3(4) . . ?
O2 Zn1 N1 107.4(4) . . ?
O1 Zn1 N1 91.8(3) . . ?
N2 Zn1 N1 78.9(4) . . ?
N3 Zn1 N1 154.0(4) . . ?
C1 O1 Zn1 117.4(7) . . ?
C17 O2 Zn1 115.8(8) . . ?
C17 O2 Cd1 120.5(7) . . ?
Zn1 O2 Cd1 123.3(4) . . ?
C8 N1 C9 110.0(10) . . ?
C8 N1 Zn1 103.5(7) . . ?
C9 N1 Zn1 107.2(9) . . ?
C14 N2 C10 118.4(13) . . ?
C14 N2 Zn1 120.5(10) . . ?
C10 N2 Zn1 120.2(10) . . ?
C15 N3 C16 111.6(11) . . ?
C15 N3 Zn1 110.3(8) . . ?
C16 N3 Zn1 109.1(8) . . ?
C24 N4 C25 116.1(10) . . ?
C24 N4 Cd1 112.6(7) . . ?
C25 N4 Cd1 108.3(7) . . ?
C26 N5 C30 119.7(11) . . ?
C26 N5 Cd1 116.7(8) . . ?
C30 N5 Cd1 116.4(8) . . ?
C32 N6 C31 111.9(9) . . ?
C32 N6 Cd1 124.5(8) . . ?
C31 N6 Cd1 110.0(7) . . ?
O1 C1 C6 121.8(12) . . ?
O1 C1 C2 120.7(12) . . ?
C6 C1 C2 117.5(13) . . ?
C3 C2 C1 120.0(13) . . ?
C3 C2 C8 122.6(12) . . ?
C1 C2 C8 116.6(12) . . ?
C2 C3 C4 123.2(14) . . ?
C3 C4 C5 116.2(13) . . ?
C3 C4 C7 122.6(13) . . ?
C5 C4 C7 121.1(13) . . ?
C6 C5 C4 123.9(13) . . ?
C5 C6 C1 118.9(13) . . ?
C5 C6 C32 121.9(13) . . ?
C1 C6 C32 119.2(12) . . ?
N1 C8 C2 107.5(11) . . ?
N1 C9 C10 113.1(10) . . ?
N2 C10 C11 122.5(14) . . ?
N2 C10 C9 115.2(12) . . ?
C11 C10 C9 122.3(13) . . ?
C12 C11 C10 115.6(14) . . ?
C11 C12 C13 123.5(15) . . ?
C14 C13 C12 115.9(15) . . ?
N2 C14 C13 123.8(14) . . ?
N2 C14 C15 112.9(12) . . ?
C13 C14 C15 123.0(14) . . ?
N3 C15 C14 113.6(12) . . ?
C18 C16 N3 113.1(10) . . ?
O2 C17 C22 118.8(11) . . ?
O2 C17 C18 120.9(12) . . ?
C22 C17 C18 120.3(13) . . ?
C19 C18 C17 116.4(13) . . ?
C19 C18 C16 121.1(12) . . ?
C17 C18 C16 122.5(12) . . ?
C20 C19 C18 122.2(14) . . ?
C21 C20 C19 121.9(15) . . ?
C21 C20 C23 117.1(14) . . ?
C19 C20 C23 120.9(14) . . ?
C20 C21 C22 119.6(14) . . ?
C21 C22 C17 119.3(13) . . ?
C21 C22 C24 121.9(13) . . ?
C17 C22 C24 118.8(12) . . ?
N4 C24 C22 112.5(10) . . ?
N4 C25 C26 111.2(10) . . ?
N5 C26 C27 121.1(12) . . ?
N5 C26 C25 114.8(12) . . ?
C27 C26 C25 124.0(13) . . ?
C28 C27 C26 117.9(13) . . ?
C29 C28 C27 118.1(13) . . ?
C30 C29 C28 120.5(13) . . ?
C29 C30 N5 122.4(12) . . ?
C29 C30 C31 123.9(12) . . ?
N5 C30 C31 113.5(11) . . ?
N6 C31 C30 112.4(10) . . ?
N6 C32 C6 110.2(10) . . ?

loop_
_geom_bond_atom_site_label_1
_geom_bond_atom_site_label_2
_geom_bond_distance
_geom_bond_site_symmetry_2
_geom_bond_publ_flag
Cd1 N5 2.341(9) . ?
Cd1 N6 2.382(9) . ?
Cd1 N4 2.409(9) . ?
Cd1 O2 2.414(8) . ?
Cd1 Cl2 2.572(4) . ?
Cd1 Cl1 2.603(3) . ?
Zn1 O2 1.962(8) . ?
Zn1 O1 1.965(7) . ?
Zn1 N2 2.059(11) . ?
Zn1 N3 2.168(10) . ?
Zn1 N1 2.242(12) . ?
O1 C1 1.366(15) . ?
O2 C17 1.378(14) . ?
N1 C8 1.443(15) . ?
N1 C9 1.508(14) . ?
N2 C14 1.322(17) . ?
N2 C10 1.326(15) . ?
N3 C15 1.459(15) . ?
N3 C16 1.500(15) . ?
N4 C24 1.428(15) . ?
N4 C25 1.472(14) . ?
N5 C26 1.311(16) . ?
N5 C30 1.367(14) . ?
N6 C32 1.411(14) . ?
N6 C31 1.495(15) . ?
C1 C6 1.415(17) . ?
C1 C2 1.439(17) . ?
C2 C3 1.338(17) . ?
C2 C8 1.544(17) . ?
C3 C4 1.370(17) . ?
C4 C5 1.406(17) . ?
C4 C7 1.513(18) . ?
C5 C6 1.342(17) . ?
C6 C32 1.515(17) . ?
C9 C10 1.520(18) . ?
C10 C11 1.388(17) . ?
C11 C12 1.347(18) . ?
C12 C13 1.367(17) . ?
C13 C14 1.347(17) . ?
C14 C15 1.522(18) . ?
C16 C18 1.490(16) . ?
C17 C22 1.399(16) . ?
C17 C18 1.417(17) . ?
C18 C19 1.390(18) . ?
C19 C20 1.351(18) . ?
C20 C21 1.334(18) . ?
C20 C23 1.54(2) . ?
C21 C22 1.397(16) . ?
C22 C24 1.524(17) . ?
C25 C26 1.515(16) . ?
C26 C27 1.412(18) . ?
C27 C28 1.407(16) . ?
C28 C29 1.389(17) . ?
C29 C30 1.311(17) . ?
C30 C31 1.516(16) . ?
